data_1571570
loop_
_publ_author_name
'Liu, Yu'
'Coles, Nathan T.'
'Cajiao, Nathalia'
'Taylor, Laurence J.'
'Davies, E. Stephen'
'Barbour, Alistair'
'Morgan, Patrick J.'
'Butler, Kevin'
'Pointer-Gleadhill, Ben'
'Argent, Stephen P.'
'McMaster, Jonathan'
'Neidig, Michael L.'
'Robinson, David'
'Kays, Deborah L.'

_publ_section_title
;
 Mechanistic investigations of the Fe(ii) mediated synthesis of
 squaraines.
;
_journal_issue 25
_journal_name_full 'Chemical science'
_journal_page_first 9599
_journal_page_last 9611
_journal_paper_doi 10.1039/d4sc01286k
_journal_volume 15
_journal_year 2024
_chemical_formula_moiety 'C54 H50 Fe O4'
_chemical_formula_sum 'C54 H50 Fe O4'
_chemical_formula_weight 818.79
_space_group_crystal_system monoclinic
_space_group_IT_number 14
_space_group_name_Hall '-P 2ybc'
_space_group_name_H-M_alt 'P 1 21/c 1'
_atom_sites_solution_hydrogens geom
_atom_sites_solution_primary dual
_atom_sites_solution_secondary difmap
_audit_creation_date 2024-02-15
_audit_creation_method
;
Olex2 1.5
(compiled 2023.08.24 svn.re1ec1418 for OlexSys, GUI svn.r6817)
;
_audit_update_record
;
2024-02-21 deposited with the CCDC.	2024-05-07 downloaded from the CCDC.
;
_cell_angle_alpha 90
_cell_angle_beta 90.572(4)
_cell_angle_gamma 90
_cell_formula_units_Z 4
_cell_length_a 11.4153(5)
_cell_length_b 20.3383(9)
_cell_length_c 18.6089(8)
_cell_measurement_reflns_used 11088
_cell_measurement_temperature 99.95
_cell_measurement_theta_max 21.3360
_cell_measurement_theta_min 1.9180
_cell_volume 4320.2(3)
_computing_cell_refinement 'CrysAlisPro 1.171.43.63a (Rigaku OD, 2023)'
_computing_data_collection 'GDA - generic data acquisition software'
_computing_molecular_graphics 'Olex2 1.5 (Dolomanov et al., 2009)'
_computing_publication_material 'Olex2 1.5 (Dolomanov et al., 2009)'
_computing_structure_refinement 'SHELXL 2018/3 (Sheldrick, 2015)'
_computing_structure_solution 'SHELXT 2018/2 (Sheldrick, 2018)'
_diffrn_ambient_temperature 99.95
_diffrn_crystal_treatment 'flash frozen in gaseous N2'
_diffrn_detector 'Photon counting pixel array'
_diffrn_detector_area_resol_mean 5.8140
_diffrn_detector_type 'Dectris PILATUS 2M'
_diffrn_measured_fraction_theta_full 0.999
_diffrn_measured_fraction_theta_max 0.999
_diffrn_measurement_details
;
List of Runs (angles in degrees, time in seconds):

  # Type    Start    End  Width  t~exp~   \w     \q     \k     \f   Frames
#--------------------------------------------------------------------------
  1  \f      0.00 180.00   0.20    0.20   0.00   0.00   0.00    --   900
  2  \w   -145.00  25.00   0.20    0.20    --   30.00   0.00   0.00  850
  3  \w   -145.00  25.00   0.20    0.20    --   30.00   0.00 120.00  850
  4  \w   -145.00  25.00   0.20    0.20    --   30.00   0.00 240.00  850
;
_diffrn_measurement_device 'Fixed \c 3-circle diffractometer'
_diffrn_measurement_device_type 'Fluid Film Devices'
_diffrn_measurement_method 'shutterless scans'
_diffrn_measurement_specimen_support 'MiTeGen MicroMount'
_diffrn_orient_matrix_type 'CrysAlisPro convention (1999,Acta A55,543-557)'
_diffrn_orient_matrix_UB_11 0.0383138000
_diffrn_orient_matrix_UB_12 0.0012091000
_diffrn_orient_matrix_UB_13 -0.0283334000
_diffrn_orient_matrix_UB_21 -0.0246466000
_diffrn_orient_matrix_UB_22 0.0292670000
_diffrn_orient_matrix_UB_23 -0.0110526000
_diffrn_orient_matrix_UB_31 0.0395785000
_diffrn_orient_matrix_UB_32 0.0170095000
_diffrn_orient_matrix_UB_33 0.0211149000
_diffrn_radiation_monochromator 'Silicon 111'
_diffrn_radiation_probe x-ray
_diffrn_radiation_type Synchrotron
_diffrn_radiation_wavelength 0.6889
_diffrn_reflns_av_R_equivalents 0.1390
_diffrn_reflns_av_unetI/netI 0.0968
_diffrn_reflns_Laue_measured_fraction_full 0.999
_diffrn_reflns_Laue_measured_fraction_max 0.999
_diffrn_reflns_limit_h_max 10
_diffrn_reflns_limit_h_min -10
_diffrn_reflns_limit_k_max 19
_diffrn_reflns_limit_k_min -19
_diffrn_reflns_limit_l_max 17
_diffrn_reflns_limit_l_min -17
_diffrn_reflns_number 27247
_diffrn_reflns_point_group_measured_fraction_full 0.999
_diffrn_reflns_point_group_measured_fraction_max 0.999
_diffrn_reflns_theta_full 19.148
_diffrn_reflns_theta_max 19.148
_diffrn_reflns_theta_min 1.729
_diffrn_source Synchrotron
_diffrn_source_type 'Diamond Light Source Beamline I19-1'
_exptl_absorpt_coefficient_mu 0.366
_exptl_absorpt_correction_T_max 1.00000
_exptl_absorpt_correction_T_min 0.08755
_exptl_absorpt_correction_type multi-scan
_exptl_absorpt_process_details
;
CrysAlisPro 1.171.43.63a (Rigaku Oxford Diffraction, 2023)
Empirical absorption correction using spherical harmonics,
implemented in SCALE3 ABSPACK scaling algorithm.
;
_exptl_crystal_colour orange
_exptl_crystal_colour_primary orange
_exptl_crystal_density_diffrn 1.259
_exptl_crystal_description Shard
_exptl_crystal_F_000 1728
_exptl_crystal_size_max 0.06
_exptl_crystal_size_mid 0.05
_exptl_crystal_size_min 0.03
_refine_diff_density_max 0.333
_refine_diff_density_min -0.278
_refine_diff_density_rms 0.056
_refine_ls_extinction_method none
_refine_ls_goodness_of_fit_ref 1.015
_refine_ls_hydrogen_treatment constr
_refine_ls_matrix_type full
_refine_ls_number_parameters 544
_refine_ls_number_reflns 3901
_refine_ls_number_restraints 0
_refine_ls_restrained_S_all 1.015
_refine_ls_R_factor_all 0.0916
_refine_ls_R_factor_gt 0.0589
_refine_ls_shift/su_max 0.000
_refine_ls_shift/su_mean 0.000
_refine_ls_structure_factor_coef Fsqd
_refine_ls_weighting_details 'w=1/[\s^2^(Fo^2^)+(0.0605P)^2^+4.7798P] where P=(Fo^2^+2Fc^2^)/3'
_refine_ls_weighting_scheme calc
_refine_ls_wR_factor_gt 0.1403
_refine_ls_wR_factor_ref 0.1602
_reflns_Friedel_coverage 0.000
_reflns_number_gt 2721
_reflns_number_total 3901
_reflns_threshold_expression 'I > 2\s(I)'
_cod_data_source_file d4sc01286k15.cif
_cod_data_source_block 9
_cod_depositor_comments 'Adding full bibliography for 1571567--1571581.cif.'
_cod_database_code 1571570
_nottingham_internal_coll_name NCDKLI
_nottingham_internal_coll_number 19661
_nottingham_internal_coll_client NC/DLK
_nottingham_internal_coll_type custom
_nottingham_internal_coll_frame_method 'fine \w scans'
_nottingham_internal_coll_frame_time 0.2
_nottingham_internal_coll_frame_width 0.01
_nottingham_internal_coll_user pczspa/pczntc
_nottingham_internal_coll_date 05/02/2024
_nottingham_internal_coll_location DLS
_nottingham_internal_coll_instrument i19-EH1
_nottingham_internal_process_date 09/02/2024
_nottingham_internal_process_user pczspa/pczntc
_nottingham_internal_solution_date 05/02/2024
_nottingham_internal_solution_user pczspa/pczntc
_nottingham_internal_refinement_date 15/02/2024
_nottingham_internal_refinement_user pczntc
_nottingham_internal_self_archive_date 15/02/2024
_nottingham_internal_self_validation_date 15/02/2024
_nottingham_internal_self_validation_user pczntc
_shelx_shelxl_version_number 2018/3
_chemical_oxdiff_formula C54H50FeO4
_shelx_space_group_comment
;
The symmetry employed for this shelxl refinement is uniquely defined
by the following loop, which should always be used as a source of
symmetry information in preference to the above space-group names.
They are only intended as comments.
;
_shelx_estimated_absorpt_t_max 0.989
_shelx_estimated_absorpt_t_min 0.978
_olex2_refinement_description
;
1. Fixed Uiso
 At 1.2 times of:
  All C(H) groups
 At 1.5 times of:
  All C(H,H,H) groups
2.a Ternary CH refined with riding coordinates:
 C7(H7), C5(H5)
2.b Aromatic/amide H refined with riding coordinates:
 C20(H20), C11(H11), C13(H13), C12(H12), C31(H31), C18(H18), C39(H39),
 C48(H48), C37(H37), C46(H46), C33(H33), C32(H32)
2.c Idealised Me refined as rotating group:
 C1(H1A,H1B,H1C), C23(H23A,H23B,H23C), C24(H24A,H24B,H24C), C22(H22A,H22B,
 H22C), C52(H52A,H52B,H52C), C8(H8A,H8B,H8C), C41(H41A,H41B,H41C), C50(H50A,
 H50B,H50C), C42(H42A,H42B,H42C), C43(H43A,H43B,H43C), C9(H9A,H9B,H9C),
 C51(H51A,H51B,H51C)
;
_olex2_submission_special_instructions 'No special instructions were received'
_oxdiff_exptl_absorpt_empirical_details
;
_nottingham_internal_coll_name         NCDKLI
_nottingham_internal_coll_number       19661
_nottingham_internal_coll_client       NC/DLK
_nottingham_internal_coll_type         custom
_nottingham_internal_coll_frame_time   '0.2'
_nottingham_internal_coll_frame_width  '0.01'
_nottingham_internal_coll_frame_method 'fine \w scans'
_nottingham_internal_coll_user         pczspa/pczntc
_nottingham_internal_coll_date         05/02/2024
_nottingham_internal_coll_location     DLS
_nottingham_internal_coll_instrument   'i19-EH1'
_nottingham_internal_NCS_number        ?
_nottingham_internal_process_user      pczspa/pczntc
_nottingham_internal_process_date      09/02/2024
_nottingham_internal_solution_user     pczspa/pczntc
_nottingham_internal_solution_date     05/02/2024
_nottingham_internal_refinement_user   pczntc
_nottingham_internal_refinement_date   15/02/2024
_nottingham_internal_self_validation_user   pczntc
_nottingham_internal_self_validation_date   15/02/2024
_nottingham_internal_self_archive_date      15/02/2024
_nottingham_internal_validation_user   ?
_nottingham_internal_validation_date   ?
_nottingham_internal_archive_date      ?

_atom_sites_solution_secondary    difmap

Empirical correction (ABSPACK) includes:
- Absorption correction using spherical harmonics
- Frame scaling
;
_oxdiff_exptl_absorpt_empirical_full_max 6.512
_oxdiff_exptl_absorpt_empirical_full_min 0.584

loop_
_space_group_symop_operation_xyz
'x, y, z'
'-x, y+1/2, -z+1/2'
'-x, -y, -z'
'x, -y-1/2, z-1/2'

loop_
_atom_site_label
_atom_site_type_symbol
_atom_site_fract_x
_atom_site_fract_y
_atom_site_fract_z
_atom_site_U_iso_or_equiv
_atom_site_adp_type
_atom_site_occupancy
_atom_site_site_symmetry_order
_atom_site_calc_flag
_atom_site_refinement_flags_posn
_atom_site_refinement_flags_adp
_atom_site_refinement_flags_occupancy
_atom_site_disorder_assembly
_atom_site_disorder_group
Fe1 Fe 0.52982(8) 0.44429(5) 0.21126(5) 0.0518(4) Uani 1 1 d . . . . .
O2 O 0.3723(4) 0.4851(2) 0.1912(2) 0.0476(11) Uani 1 1 d . . . . .
O1 O 0.1421(4) 0.44174(19) 0.3799(2) 0.0450(11) Uani 1 1 d . . . . .
O4 O 0.5161(4) 0.3557(3) 0.0889(3) 0.0781(16) Uani 1 1 d . . . . .
O3 O 0.6492(5) 0.5420(3) 0.1234(3) 0.0847(17) Uani 1 1 d . . . . .
C27 C 0.1893(5) 0.4538(3) 0.2509(3) 0.0388(16) Uani 1 1 d . . . . .
C28 C 0.3009(6) 0.4778(3) 0.2425(3) 0.0412(16) Uani 1 1 d . . . . .
C16 C 0.1746(5) 0.6068(3) 0.3916(3) 0.0408(16) Uani 1 1 d . . . . .
C17 C 0.1020(6) 0.6426(3) 0.3466(3) 0.0438(17) Uani 1 1 d . . . . .
C15 C 0.3652(5) 0.5518(3) 0.3484(3) 0.0381(16) Uani 1 1 d . . . . .
C3 C 0.5328(5) 0.4912(3) 0.3225(3) 0.0448(17) Uani 1 1 d . . . . .
C10 C 0.4886(5) 0.5557(3) 0.3411(3) 0.0419(16) Uani 1 1 d . . . . .
C14 C 0.3035(5) 0.6042(3) 0.3758(3) 0.0413(16) Uani 1 1 d . . . . .
C26 C 0.2010(5) 0.4565(3) 0.3285(4) 0.0437(17) Uani 1 1 d . . . . .
C2 C 0.4367(5) 0.4422(3) 0.3432(3) 0.0407(16) Uani 1 1 d . . . . .
C19 C -0.0580(5) 0.6262(3) 0.4284(4) 0.0460(17) Uani 1 1 d . . . . .
C4 C 0.6442(5) 0.4719(3) 0.3001(3) 0.0463(17) Uani 1 1 d . . . . .
C36 C 0.0667(6) 0.5835(4) 0.1289(3) 0.0500(18) Uani 1 1 d . . . . .
C35 C 0.1153(6) 0.5232(3) 0.1140(3) 0.0466(17) Uani 1 1 d . . . . .
C20 C 0.0153(6) 0.5896(3) 0.4722(4) 0.0480(17) Uani 1 1 d . . . . .
H20 H -0.015005 0.570945 0.514987 0.058 Uiso 1 1 calc R U . . .
C21 C 0.1320(6) 0.5794(3) 0.4555(3) 0.0444(17) Uani 1 1 d . . . . .
C11 C 0.5477(6) 0.6135(3) 0.3575(3) 0.0486(18) Uani 1 1 d . . . . .
H11 H 0.629818 0.616678 0.350571 0.058 Uiso 1 1 calc R U . . .
C30 C 0.0442(6) 0.3670(3) 0.2179(4) 0.0483(17) Uani 1 1 d . . . . .
C25 C 0.3265(5) 0.4849(3) 0.3234(3) 0.0409(16) Uani 1 1 d . . . . .
C38 C 0.2177(6) 0.6390(3) 0.0614(3) 0.0458(17) Uani 1 1 d . . . . .
C40 C 0.2146(6) 0.5205(3) 0.0685(3) 0.0472(17) Uani 1 1 d . . . . .
C49 C 0.0400(6) 0.3132(3) 0.3400(4) 0.0487(18) Uani 1 1 d . . . . .
C29 C 0.0960(5) 0.4280(3) 0.2022(3) 0.0409(17) Uani 1 1 d . . . . .
C13 C 0.3661(6) 0.6608(3) 0.3940(3) 0.0510(18) Uani 1 1 d . . . . .
H13 H 0.325193 0.697024 0.413962 0.061 Uiso 1 1 calc R U . . .
C12 C 0.4858(6) 0.6661(3) 0.3841(3) 0.0508(18) Uani 1 1 d . . . . .
H12 H 0.525092 0.705930 0.395538 0.061 Uiso 1 1 calc R U . . .
C6 C 0.5645(6) 0.3610(4) 0.2767(4) 0.0555(19) Uani 1 1 d . . . . .
C31 C -0.0492(6) 0.3445(4) 0.1761(4) 0.061(2) Uani 1 1 d . . . . .
H31 H -0.086047 0.304146 0.188028 0.073 Uiso 1 1 calc R U . . .
C34 C 0.0605(6) 0.4615(3) 0.1399(4) 0.0519(18) Uani 1 1 d . . . . .
C44 C 0.0935(6) 0.3225(3) 0.2738(4) 0.0474(18) Uani 1 1 d . . . . .
C18 C -0.0146(6) 0.6518(3) 0.3651(4) 0.0501(18) Uani 1 1 d . . . . .
H18 H -0.065036 0.676003 0.333918 0.060 Uiso 1 1 calc R U . . .
C39 C 0.2620(6) 0.5791(4) 0.0454(4) 0.0519(18) Uani 1 1 d . . . . .
H39 H 0.330065 0.577280 0.016521 0.062 Uiso 1 1 calc R U . . .
C7 C 0.4538(6) 0.3845(3) 0.2944(3) 0.0480(17) Uani 1 1 d . . . . .
H7 H 0.384047 0.356921 0.281811 0.058 Uiso 1 1 calc R U . . .
C1 C 0.4403(5) 0.4224(3) 0.4214(3) 0.0485(17) Uani 1 1 d . . . . .
H1A H 0.510854 0.396295 0.430964 0.073 Uiso 1 1 calc R U . . .
H1B H 0.370710 0.396213 0.432504 0.073 Uiso 1 1 calc R U . . .
H1C H 0.441561 0.461948 0.451524 0.073 Uiso 1 1 calc R U . . .
C23 C 0.1474(5) 0.6723(3) 0.2785(3) 0.0508(18) Uani 1 1 d . . . . .
H23A H 0.207589 0.705024 0.290133 0.076 Uiso 1 1 calc R U . . .
H23B H 0.082780 0.693492 0.252277 0.076 Uiso 1 1 calc R U . . .
H23C H 0.181349 0.637680 0.248508 0.076 Uiso 1 1 calc R U . . .
C48 C 0.0932(7) 0.2734(3) 0.3913(4) 0.0581(19) Uani 1 1 d . . . . .
H48 H 0.057021 0.267863 0.436678 0.070 Uiso 1 1 calc R U . . .
C37 C 0.1176(6) 0.6405(3) 0.1028(4) 0.0528(18) Uani 1 1 d . . . . .
H37 H 0.082774 0.681690 0.113596 0.063 Uiso 1 1 calc R U . . .
C45 C 0.1956(6) 0.2872(3) 0.2579(4) 0.0516(18) Uani 1 1 d . . . . .
C5 C 0.6576(6) 0.4060(4) 0.2774(4) 0.0560(19) Uani 1 1 d . . . . .
H5 H 0.733771 0.392543 0.255765 0.067 Uiso 1 1 calc R U . . .
C24 C -0.1833(5) 0.6384(3) 0.4506(3) 0.0519(18) Uani 1 1 d . . . . .
H24A H -0.230263 0.598934 0.441193 0.078 Uiso 1 1 calc R U . . .
H24B H -0.215529 0.675362 0.422934 0.078 Uiso 1 1 calc R U . . .
H24C H -0.185411 0.648875 0.501963 0.078 Uiso 1 1 calc R U . . .
C22 C 0.2100(6) 0.5432(3) 0.5068(3) 0.0514(18) Uani 1 1 d . . . . .
H22A H 0.165144 0.530291 0.549144 0.077 Uiso 1 1 calc R U . . .
H22B H 0.275064 0.571741 0.521580 0.077 Uiso 1 1 calc R U . . .
H22C H 0.240959 0.503831 0.483301 0.077 Uiso 1 1 calc R U . . .
C52 C -0.0761(5) 0.3446(3) 0.3564(4) 0.0559(19) Uani 1 1 d . . . . .
H52A H -0.073211 0.391421 0.344029 0.084 Uiso 1 1 calc R U . . .
H52B H -0.092610 0.339795 0.407710 0.084 Uiso 1 1 calc R U . . .
H52C H -0.137957 0.323084 0.328133 0.084 Uiso 1 1 calc R U . . .
C46 C 0.2444(6) 0.2471(3) 0.3110(5) 0.0574(19) Uani 1 1 d . . . . .
H46 H 0.312953 0.222767 0.300113 0.069 Uiso 1 1 calc R U . . .
C47 C 0.1983(7) 0.2413(3) 0.3777(4) 0.0580(19) Uani 1 1 d . . . . .
C8 C 0.7469(5) 0.5176(3) 0.2932(4) 0.0579(19) Uani 1 1 d . . . . .
H8A H 0.806650 0.497094 0.263152 0.087 Uiso 1 1 calc R U . . .
H8B H 0.780067 0.526622 0.341017 0.087 Uiso 1 1 calc R U . . .
H8C H 0.721019 0.558913 0.271098 0.087 Uiso 1 1 calc R U . . .
C54 C 0.5201(6) 0.3920(4) 0.1375(4) 0.062(2) Uani 1 1 d . . . . .
C53 C 0.6011(6) 0.5027(4) 0.1574(4) 0.064(2) Uani 1 1 d . . . . .
C41 C -0.0428(5) 0.5886(3) 0.1752(4) 0.0584(19) Uani 1 1 d . . . . .
H41A H -0.107627 0.565115 0.151667 0.088 Uiso 1 1 calc R U . . .
H41B H -0.063964 0.634929 0.181197 0.088 Uiso 1 1 calc R U . . .
H41C H -0.027049 0.568931 0.222412 0.088 Uiso 1 1 calc R U . . .
C33 C -0.0328(7) 0.4367(4) 0.0991(4) 0.064(2) Uani 1 1 d . . . . .
H33 H -0.057822 0.459842 0.057396 0.077 Uiso 1 1 calc R U . . .
C32 C -0.0892(6) 0.3798(4) 0.1177(4) 0.066(2) Uani 1 1 d . . . . .
H32 H -0.155128 0.364972 0.090704 0.079 Uiso 1 1 calc R U . . .
C50 C 0.2493(6) 0.2927(3) 0.1855(4) 0.063(2) Uani 1 1 d . . . . .
H50A H 0.188788 0.286181 0.148420 0.094 Uiso 1 1 calc R U . . .
H50B H 0.310151 0.259078 0.180411 0.094 Uiso 1 1 calc R U . . .
H50C H 0.284158 0.336399 0.180005 0.094 Uiso 1 1 calc R U . . .
C42 C 0.2721(6) 0.7015(3) 0.0363(4) 0.066(2) Uani 1 1 d . . . . .
H42A H 0.306009 0.725008 0.077476 0.099 Uiso 1 1 calc R U . . .
H42B H 0.212199 0.728965 0.013138 0.099 Uiso 1 1 calc R U . . .
H42C H 0.333841 0.691449 0.001758 0.099 Uiso 1 1 calc R U . . .
C43 C 0.2605(6) 0.4554(3) 0.0446(4) 0.063(2) Uani 1 1 d . . . . .
H43A H 0.261713 0.424837 0.085317 0.095 Uiso 1 1 calc R U . . .
H43B H 0.340108 0.460777 0.026296 0.095 Uiso 1 1 calc R U . . .
H43C H 0.209703 0.437768 0.006397 0.095 Uiso 1 1 calc R U . . .
C9 C 0.5831(6) 0.2920(3) 0.2525(4) 0.070(2) Uani 1 1 d . . . . .
H9A H 0.508752 0.273653 0.234976 0.104 Uiso 1 1 calc R U . . .
H9B H 0.612374 0.265554 0.292858 0.104 Uiso 1 1 calc R U . . .
H9C H 0.640495 0.291381 0.213648 0.104 Uiso 1 1 calc R U . . .
C51 C 0.2554(7) 0.1993(4) 0.4353(4) 0.079(2) Uani 1 1 d . . . . .
H51A H 0.328482 0.220072 0.451491 0.119 Uiso 1 1 calc R U . . .
H51B H 0.272421 0.155632 0.415749 0.119 Uiso 1 1 calc R U . . .
H51C H 0.202233 0.194951 0.476110 0.119 Uiso 1 1 calc R U . . .

loop_
_atom_site_aniso_label
_atom_site_aniso_U_11
_atom_site_aniso_U_22
_atom_site_aniso_U_33
_atom_site_aniso_U_23
_atom_site_aniso_U_13
_atom_site_aniso_U_12
Fe1 0.0376(6) 0.0660(7) 0.0521(7) -0.0025(5) 0.0104(5) 0.0004(5)
O2 0.038(3) 0.058(3) 0.047(3) 0.002(2) 0.009(2) 0.000(2)
O1 0.036(3) 0.051(3) 0.048(3) 0.000(2) 0.009(2) -0.007(2)
O4 0.071(4) 0.088(4) 0.077(4) -0.024(3) 0.020(3) 0.002(3)
O3 0.068(4) 0.118(5) 0.068(4) 0.010(3) 0.008(3) -0.030(3)
C27 0.032(4) 0.042(4) 0.043(5) -0.003(3) 0.008(3) 0.001(3)
C28 0.038(5) 0.046(4) 0.040(5) 0.005(3) 0.013(4) 0.008(3)
C16 0.035(4) 0.045(4) 0.043(4) -0.003(3) 0.005(4) 0.002(3)
C17 0.034(4) 0.048(4) 0.050(4) -0.009(4) 0.010(4) -0.003(3)
C15 0.028(4) 0.047(4) 0.039(4) 0.010(3) 0.002(3) 0.001(3)
C3 0.031(4) 0.049(4) 0.054(4) 0.003(3) 0.003(3) 0.000(4)
C10 0.033(4) 0.049(5) 0.044(4) 0.001(3) 0.007(3) -0.005(4)
C14 0.039(4) 0.048(4) 0.037(4) 0.001(3) 0.002(3) -0.006(4)
C26 0.033(4) 0.056(4) 0.042(5) 0.004(3) 0.012(4) -0.003(3)
C2 0.035(4) 0.046(4) 0.041(4) -0.003(3) 0.003(3) -0.002(3)
C19 0.033(4) 0.051(4) 0.054(5) 0.001(4) 0.013(4) 0.000(3)
C4 0.032(4) 0.058(5) 0.050(4) 0.001(3) 0.011(3) -0.001(4)
C36 0.036(4) 0.065(5) 0.048(4) 0.001(4) -0.006(3) -0.006(4)
C35 0.038(4) 0.058(5) 0.044(4) 0.000(4) -0.006(4) 0.000(4)
C20 0.041(5) 0.052(4) 0.051(4) 0.006(4) 0.009(4) -0.002(4)
C21 0.040(5) 0.051(4) 0.043(4) -0.007(3) 0.006(4) -0.002(3)
C11 0.032(4) 0.062(5) 0.052(4) 0.000(4) 0.002(3) -0.004(4)
C30 0.037(4) 0.057(5) 0.051(4) -0.006(4) 0.005(4) -0.005(4)
C25 0.031(4) 0.052(4) 0.040(4) 0.010(3) 0.006(3) 0.000(3)
C38 0.046(5) 0.051(5) 0.040(4) 0.002(3) 0.002(4) -0.004(4)
C40 0.045(4) 0.057(5) 0.040(4) -0.004(4) -0.002(4) 0.000(4)
C49 0.038(4) 0.054(4) 0.053(5) -0.005(4) -0.004(4) -0.006(4)
C29 0.034(4) 0.048(4) 0.041(4) -0.002(4) 0.006(3) -0.005(3)
C13 0.044(5) 0.056(5) 0.052(5) -0.002(4) 0.008(4) 0.003(4)
C12 0.048(5) 0.051(5) 0.054(5) 0.004(4) 0.006(4) -0.003(4)
C6 0.038(5) 0.069(5) 0.060(5) -0.001(4) 0.009(4) -0.005(4)
C31 0.052(5) 0.071(5) 0.059(5) 0.008(4) 0.004(4) -0.009(4)
C34 0.043(5) 0.064(5) 0.049(5) 0.007(4) -0.004(4) -0.003(4)
C44 0.038(4) 0.049(4) 0.055(5) -0.003(4) -0.003(4) -0.007(4)
C18 0.039(5) 0.057(5) 0.054(5) 0.001(4) 0.001(4) 0.002(3)
C39 0.044(4) 0.055(5) 0.057(5) 0.004(4) 0.006(3) -0.003(4)
C7 0.040(5) 0.045(4) 0.059(4) -0.001(4) 0.003(3) 0.000(3)
C1 0.032(4) 0.066(5) 0.048(5) 0.002(3) 0.001(3) -0.001(3)
C23 0.041(4) 0.060(4) 0.052(4) 0.005(4) 0.008(3) 0.001(3)
C48 0.057(5) 0.069(5) 0.048(5) 0.008(4) -0.001(4) -0.013(4)
C37 0.048(5) 0.049(5) 0.062(5) 0.004(4) 0.000(4) 0.008(4)
C45 0.049(5) 0.055(4) 0.051(5) 0.001(4) 0.005(4) -0.007(4)
C5 0.037(4) 0.063(5) 0.068(5) 0.008(4) 0.010(4) 0.006(4)
C24 0.041(4) 0.065(5) 0.050(4) -0.001(4) 0.007(3) 0.004(3)
C22 0.044(4) 0.063(5) 0.047(4) 0.005(4) 0.007(4) 0.001(4)
C52 0.041(4) 0.066(5) 0.061(5) 0.000(4) 0.006(4) -0.006(4)
C46 0.040(4) 0.047(4) 0.085(6) 0.003(4) 0.000(4) 0.001(4)
C47 0.054(5) 0.057(5) 0.063(6) 0.005(4) -0.003(4) -0.002(4)
C8 0.036(4) 0.082(5) 0.056(5) -0.001(4) 0.008(3) -0.005(4)
C54 0.042(5) 0.078(6) 0.065(5) -0.015(5) 0.021(4) 0.001(4)
C53 0.041(5) 0.097(6) 0.054(5) 0.006(5) -0.003(4) -0.010(4)
C41 0.037(4) 0.077(5) 0.062(5) 0.006(4) 0.009(4) -0.006(4)
C33 0.060(5) 0.070(5) 0.061(5) 0.012(4) -0.011(4) -0.009(4)
C32 0.062(5) 0.071(5) 0.065(5) 0.019(4) -0.019(4) -0.018(5)
C50 0.052(5) 0.065(5) 0.071(5) -0.011(4) 0.009(4) 0.004(4)
C42 0.062(5) 0.066(5) 0.070(5) 0.000(4) 0.017(4) -0.007(4)
C43 0.066(5) 0.070(5) 0.054(5) 0.002(4) 0.007(4) 0.000(4)
C9 0.050(5) 0.072(6) 0.087(6) -0.011(4) 0.016(4) 0.011(4)
C51 0.085(6) 0.070(5) 0.083(6) 0.016(5) -0.011(5) 0.010(5)

loop_
_atom_type_symbol
_atom_type_description
_atom_type_scat_dispersion_real
_atom_type_scat_dispersion_imag
_atom_type_scat_source
C C 0.0028 0.0015 'International Tables Vol C Tables 4.2.6.8 and 6.1.1.4'
H H 0.0000 0.0000 'International Tables Vol C Tables 4.2.6.8 and 6.1.1.4'
Fe Fe 0.3429 0.8027 'International Tables Vol C Tables 4.2.6.8 and 6.1.1.4'
O O 0.0101 0.0057 'International Tables Vol C Tables 4.2.6.8 and 6.1.1.4'

loop_
_geom_angle_atom_site_label_1
_geom_angle_atom_site_label_2
_geom_angle_atom_site_label_3
_geom_angle
_geom_angle_site_symmetry_1
_geom_angle_site_symmetry_3
_geom_angle_publ_flag
O2 Fe1 C3 90.0(2) . . ?
O2 Fe1 C4 124.3(2) . . ?
O2 Fe1 C6 126.7(2) . . ?
O2 Fe1 C7 90.0(2) . . ?
O2 Fe1 C5 153.6(2) . . ?
C4 Fe1 C3 36.5(2) . . ?
C6 Fe1 C3 79.2(2) . . ?
C6 Fe1 C4 70.3(3) . . ?
C6 Fe1 C7 38.0(2) . . ?
C7 Fe1 C3 65.6(2) . . ?
C7 Fe1 C4 81.0(2) . . ?
C5 Fe1 C3 67.1(3) . . ?
C5 Fe1 C4 39.0(2) . . ?
C5 Fe1 C6 39.3(2) . . ?
C5 Fe1 C7 69.2(3) . . ?
C54 Fe1 O2 93.2(3) . . ?
C54 Fe1 C3 166.7(3) . . ?
C54 Fe1 C4 142.4(3) . . ?
C54 Fe1 C6 88.5(3) . . ?
C54 Fe1 C7 101.4(3) . . ?
C54 Fe1 C5 106.3(3) . . ?
C54 Fe1 C53 89.4(3) . . ?
C53 Fe1 O2 91.9(3) . . ?
C53 Fe1 C3 103.4(3) . . ?
C53 Fe1 C4 88.9(3) . . ?
C53 Fe1 C6 141.4(3) . . ?
C53 Fe1 C7 168.9(3) . . ?
C53 Fe1 C5 105.5(3) . . ?
C28 O2 Fe1 113.1(4) . . ?
C28 C27 C26 91.3(5) . . ?
C28 C27 C29 135.6(6) . . ?
C26 C27 C29 132.7(5) . . ?
O2 C28 C27 136.8(6) . . ?
O2 C28 C25 127.4(6) . . ?
C27 C28 C25 95.1(5) . . ?
C17 C16 C14 118.9(5) . . ?
C17 C16 C21 120.8(6) . . ?
C21 C16 C14 119.9(6) . . ?
C16 C17 C18 119.5(6) . . ?
C16 C17 C23 121.0(6) . . ?
C18 C17 C23 119.5(6) . . ?
C10 C15 C25 108.1(5) . . ?
C14 C15 C10 120.2(6) . . ?
C14 C15 C25 131.7(5) . . ?
C10 C3 Fe1 126.4(4) . . ?
C10 C3 C2 106.1(5) . . ?
C2 C3 Fe1 87.2(4) . . ?
C4 C3 Fe1 67.5(4) . . ?
C4 C3 C10 130.2(6) . . ?
C4 C3 C2 123.1(6) . . ?
C15 C10 C3 108.7(5) . . ?
C11 C10 C15 120.5(6) . . ?
C11 C10 C3 130.5(6) . . ?
C15 C14 C16 127.1(6) . . ?
C15 C14 C13 117.7(6) . . ?
C13 C14 C16 115.1(6) . . ?
O1 C26 C27 136.9(6) . . ?
O1 C26 C25 131.4(6) . . ?
C27 C26 C25 91.7(5) . . ?
C3 C2 C25 98.9(5) . . ?
C7 C2 C3 105.1(5) . . ?
C7 C2 C25 113.6(5) . . ?
C7 C2 C1 111.9(5) . . ?
C1 C2 C3 113.7(5) . . ?
C1 C2 C25 112.7(5) . . ?
C20 C19 C18 119.1(6) . . ?
C20 C19 C24 119.8(6) . . ?
C18 C19 C24 121.1(6) . . ?
C3 C4 Fe1 76.0(4) . . ?
C3 C4 C5 117.2(6) . . ?
C3 C4 C8 124.4(6) . . ?
C5 C4 Fe1 66.0(4) . . ?
C5 C4 C8 118.3(6) . . ?
C8 C4 Fe1 124.0(4) . . ?
C35 C36 C37 120.2(6) . . ?
C35 C36 C41 120.6(6) . . ?
C37 C36 C41 119.2(6) . . ?
C36 C35 C40 118.8(6) . . ?
C36 C35 C34 121.0(6) . . ?
C40 C35 C34 120.1(6) . . ?
C19 C20 H20 119.1 . . ?
C19 C20 C21 121.8(6) . . ?
C21 C20 H20 119.1 . . ?
C16 C21 C22 121.9(6) . . ?
C20 C21 C16 118.1(6) . . ?
C20 C21 C22 119.9(6) . . ?
C10 C11 H11 120.4 . . ?
C12 C11 C10 119.2(6) . . ?
C12 C11 H11 120.4 . . ?
C29 C30 C44 121.8(6) . . ?
C31 C30 C29 119.6(6) . . ?
C31 C30 C44 118.4(6) . . ?
C28 C25 C26 81.8(4) . . ?
C28 C25 C2 108.7(5) . . ?
C15 C25 C28 116.1(5) . . ?
C15 C25 C26 126.0(5) . . ?
C15 C25 C2 101.3(5) . . ?
C26 C25 C2 121.3(5) . . ?
C39 C38 C37 117.0(6) . . ?
C39 C38 C42 122.7(6) . . ?
C37 C38 C42 120.3(6) . . ?
C35 C40 C43 119.8(6) . . ?
C39 C40 C35 118.0(6) . . ?
C39 C40 C43 122.2(6) . . ?
C44 C49 C52 121.0(6) . . ?
C48 C49 C44 119.7(6) . . ?
C48 C49 C52 119.3(6) . . ?
C30 C29 C27 119.0(6) . . ?
C34 C29 C27 122.2(6) . . ?
C34 C29 C30 118.9(6) . . ?
C14 C13 H13 118.8 . . ?
C12 C13 C14 122.4(6) . . ?
C12 C13 H13 118.8 . . ?
C11 C12 C13 119.9(6) . . ?
C11 C12 H12 120.0 . . ?
C13 C12 H12 120.0 . . ?
C7 C6 Fe1 72.4(4) . . ?
C7 C6 C5 117.5(6) . . ?
C7 C6 C9 121.8(6) . . ?
C5 C6 Fe1 67.7(4) . . ?
C5 C6 C9 120.5(6) . . ?
C9 C6 Fe1 127.2(5) . . ?
C30 C31 H31 119.4 . . ?
C32 C31 C30 121.1(7) . . ?
C32 C31 H31 119.4 . . ?
C29 C34 C35 124.1(6) . . ?
C33 C34 C35 116.8(6) . . ?
C33 C34 C29 119.2(6) . . ?
C49 C44 C30 122.4(6) . . ?
C49 C44 C45 119.2(6) . . ?
C45 C44 C30 118.3(6) . . ?
C17 C18 H18 119.7 . . ?
C19 C18 C17 120.7(6) . . ?
C19 C18 H18 119.7 . . ?
C38 C39 C40 124.1(6) . . ?
C38 C39 H39 117.9 . . ?
C40 C39 H39 117.9 . . ?
Fe1 C7 H7 118.2 . . ?
C2 C7 Fe1 92.8(4) . . ?
C2 C7 H7 118.2 . . ?
C6 C7 Fe1 69.6(4) . . ?
C6 C7 C2 122.5(6) . . ?
C6 C7 H7 118.2 . . ?
C2 C1 H1A 109.5 . . ?
C2 C1 H1B 109.5 . . ?
C2 C1 H1C 109.5 . . ?
H1A C1 H1B 109.5 . . ?
H1A C1 H1C 109.5 . . ?
H1B C1 H1C 109.5 . . ?
C17 C23 H23A 109.5 . . ?
C17 C23 H23B 109.5 . . ?
C17 C23 H23C 109.5 . . ?
H23A C23 H23B 109.5 . . ?
H23A C23 H23C 109.5 . . ?
H23B C23 H23C 109.5 . . ?
C49 C48 H48 119.3 . . ?
C49 C48 C47 121.4(7) . . ?
C47 C48 H48 119.3 . . ?
C36 C37 H37 119.1 . . ?
C38 C37 C36 121.9(6) . . ?
C38 C37 H37 119.1 . . ?
C44 C45 C50 120.1(7) . . ?
C46 C45 C44 118.5(6) . . ?
C46 C45 C50 121.4(7) . . ?
Fe1 C5 H5 118.5 . . ?
C4 C5 Fe1 75.0(4) . . ?
C4 C5 H5 118.5 . . ?
C6 C5 Fe1 73.0(4) . . ?
C6 C5 C4 122.5(6) . . ?
C6 C5 H5 118.5 . . ?
C19 C24 H24A 109.5 . . ?
C19 C24 H24B 109.5 . . ?
C19 C24 H24C 109.5 . . ?
H24A C24 H24B 109.5 . . ?
H24A C24 H24C 109.5 . . ?
H24B C24 H24C 109.5 . . ?
C21 C22 H22A 109.5 . . ?
C21 C22 H22B 109.5 . . ?
C21 C22 H22C 109.5 . . ?
H22A C22 H22B 109.5 . . ?
H22A C22 H22C 109.5 . . ?
H22B C22 H22C 109.5 . . ?
C49 C52 H52A 109.5 . . ?
C49 C52 H52B 109.5 . . ?
C49 C52 H52C 109.5 . . ?
H52A C52 H52B 109.5 . . ?
H52A C52 H52C 109.5 . . ?
H52B C52 H52C 109.5 . . ?
C45 C46 H46 118.5 . . ?
C47 C46 C45 122.9(7) . . ?
C47 C46 H46 118.5 . . ?
C48 C47 C51 120.2(7) . . ?
C46 C47 C48 117.9(7) . . ?
C46 C47 C51 121.9(7) . . ?
C4 C8 H8A 109.5 . . ?
C4 C8 H8B 109.5 . . ?
C4 C8 H8C 109.5 . . ?
H8A C8 H8B 109.5 . . ?
H8A C8 H8C 109.5 . . ?
H8B C8 H8C 109.5 . . ?
O4 C54 Fe1 178.0(7) . . ?
O3 C53 Fe1 178.3(7) . . ?
C36 C41 H41A 109.5 . . ?
C36 C41 H41B 109.5 . . ?
C36 C41 H41C 109.5 . . ?
H41A C41 H41B 109.5 . . ?
H41A C41 H41C 109.5 . . ?
H41B C41 H41C 109.5 . . ?
C34 C33 H33 119.1 . . ?
C32 C33 C34 121.7(7) . . ?
C32 C33 H33 119.1 . . ?
C31 C32 H32 120.4 . . ?
C33 C32 C31 119.1(7) . . ?
C33 C32 H32 120.4 . . ?
C45 C50 H50A 109.5 . . ?
C45 C50 H50B 109.5 . . ?
C45 C50 H50C 109.5 . . ?
H50A C50 H50B 109.5 . . ?
H50A C50 H50C 109.5 . . ?
H50B C50 H50C 109.5 . . ?
C38 C42 H42A 109.5 . . ?
C38 C42 H42B 109.5 . . ?
C38 C42 H42C 109.5 . . ?
H42A C42 H42B 109.5 . . ?
H42A C42 H42C 109.5 . . ?
H42B C42 H42C 109.5 . . ?
C40 C43 H43A 109.5 . . ?
C40 C43 H43B 109.5 . . ?
C40 C43 H43C 109.5 . . ?
H43A C43 H43B 109.5 . . ?
H43A C43 H43C 109.5 . . ?
H43B C43 H43C 109.5 . . ?
C6 C9 H9A 109.5 . . ?
C6 C9 H9B 109.5 . . ?
C6 C9 H9C 109.5 . . ?
H9A C9 H9B 109.5 . . ?
H9A C9 H9C 109.5 . . ?
H9B C9 H9C 109.5 . . ?
C47 C51 H51A 109.5 . . ?
C47 C51 H51B 109.5 . . ?
C47 C51 H51C 109.5 . . ?
H51A C51 H51B 109.5 . . ?
H51A C51 H51C 109.5 . . ?
H51B C51 H51C 109.5 . . ?

loop_
_geom_bond_atom_site_label_1
_geom_bond_atom_site_label_2
_geom_bond_distance
_geom_bond_site_symmetry_2
_geom_bond_publ_flag
Fe1 O2 2.011(4) . ?
Fe1 C3 2.280(6) . ?
Fe1 C4 2.170(6) . ?
Fe1 C6 2.122(7) . ?
Fe1 C7 2.157(6) . ?
Fe1 C5 2.053(7) . ?
Fe1 C54 1.738(9) . ?
Fe1 C53 1.759(9) . ?
O2 C28 1.269(7) . ?
O1 C26 1.213(7) . ?
O4 C54 1.168(8) . ?
O3 C53 1.161(8) . ?
C27 C28 1.375(9) . ?
C27 C26 1.450(9) . ?
C27 C29 1.487(9) . ?
C28 C25 1.538(8) . ?
C16 C17 1.379(8) . ?
C16 C14 1.504(9) . ?
C16 C21 1.406(8) . ?
C17 C18 1.391(9) . ?
C17 C23 1.502(8) . ?
C15 C10 1.419(8) . ?
C15 C14 1.379(8) . ?
C15 C25 1.503(8) . ?
C3 C10 1.447(9) . ?
C3 C2 1.535(8) . ?
C3 C4 1.399(8) . ?
C10 C11 1.388(8) . ?
C14 C13 1.394(8) . ?
C26 C25 1.548(9) . ?
C2 C25 1.569(8) . ?
C2 C7 1.496(8) . ?
C2 C1 1.511(8) . ?
C19 C20 1.380(8) . ?
C19 C18 1.385(8) . ?
C19 C24 1.513(8) . ?
C4 C5 1.414(9) . ?
C4 C8 1.502(8) . ?
C36 C35 1.374(9) . ?
C36 C37 1.387(9) . ?
C36 C41 1.529(9) . ?
C35 C40 1.422(9) . ?
C35 C34 1.486(9) . ?
C20 H20 0.9500 . ?
C20 C21 1.387(9) . ?
C21 C22 1.492(9) . ?
C11 H11 0.9500 . ?
C11 C12 1.377(9) . ?
C30 C29 1.407(8) . ?
C30 C31 1.391(9) . ?
C30 C44 1.484(9) . ?
C38 C39 1.354(9) . ?
C38 C37 1.385(9) . ?
C38 C42 1.490(9) . ?
C40 C39 1.380(9) . ?
C40 C43 1.494(9) . ?
C49 C44 1.394(9) . ?
C49 C48 1.387(9) . ?
C49 C52 1.505(9) . ?
C29 C34 1.400(9) . ?
C13 H13 0.9500 . ?
C13 C12 1.384(9) . ?
C12 H12 0.9500 . ?
C6 C7 1.394(9) . ?
C6 C5 1.404(9) . ?
C6 C9 1.489(9) . ?
C31 H31 0.9500 . ?
C31 C32 1.376(9) . ?
C34 C33 1.396(9) . ?
C44 C45 1.403(9) . ?
C18 H18 0.9500 . ?
C39 H39 0.9500 . ?
C7 H7 1.0000 . ?
C1 H1A 0.9800 . ?
C1 H1B 0.9800 . ?
C1 H1C 0.9800 . ?
C23 H23A 0.9800 . ?
C23 H23B 0.9800 . ?
C23 H23C 0.9800 . ?
C48 H48 0.9500 . ?
C48 C47 1.391(9) . ?
C37 H37 0.9500 . ?
C45 C46 1.393(9) . ?
C45 C50 1.490(9) . ?
C5 H5 1.0000 . ?
C24 H24A 0.9800 . ?
C24 H24B 0.9800 . ?
C24 H24C 0.9800 . ?
C22 H22A 0.9800 . ?
C22 H22B 0.9800 . ?
C22 H22C 0.9800 . ?
C52 H52A 0.9800 . ?
C52 H52B 0.9800 . ?
C52 H52C 0.9800 . ?
C46 H46 0.9500 . ?
C46 C47 1.358(9) . ?
C47 C51 1.513(10) . ?
C8 H8A 0.9800 . ?
C8 H8B 0.9800 . ?
C8 H8C 0.9800 . ?
C41 H41A 0.9800 . ?
C41 H41B 0.9800 . ?
C41 H41C 0.9800 . ?
C33 H33 0.9500 . ?
C33 C32 1.370(9) . ?
C32 H32 0.9500 . ?
C50 H50A 0.9800 . ?
C50 H50B 0.9800 . ?
C50 H50C 0.9800 . ?
C42 H42A 0.9800 . ?
C42 H42B 0.9800 . ?
C42 H42C 0.9800 . ?
C43 H43A 0.9800 . ?
C43 H43B 0.9800 . ?
C43 H43C 0.9800 . ?
C9 H9A 0.9800 . ?
C9 H9B 0.9800 . ?
C9 H9C 0.9800 . ?
C51 H51A 0.9800 . ?
C51 H51B 0.9800 . ?
C51 H51C 0.9800 . ?

loop_
_geom_torsion_atom_site_label_1
_geom_torsion_atom_site_label_2
_geom_torsion_atom_site_label_3
_geom_torsion_atom_site_label_4
_geom_torsion
_geom_torsion_site_symmetry_1
_geom_torsion_site_symmetry_2
_geom_torsion_site_symmetry_3
_geom_torsion_site_symmetry_4
_geom_torsion_publ_flag
Fe1 O2 C28 C27 -126.6(7) . . . . ?
Fe1 O2 C28 C25 42.2(7) . . . . ?
Fe1 C3 C10 C15 80.0(6) . . . . ?
Fe1 C3 C10 C11 -106.3(7) . . . . ?
Fe1 C3 C2 C25 -91.3(4) . . . . ?
Fe1 C3 C2 C7 26.3(4) . . . . ?
Fe1 C3 C2 C1 149.0(4) . . . . ?
Fe1 C3 C4 C5 -53.2(5) . . . . ?
Fe1 C3 C4 C8 121.9(6) . . . . ?
Fe1 C4 C5 C6 -58.0(6) . . . . ?
Fe1 C6 C7 C2 -80.0(6) . . . . ?
Fe1 C6 C5 C4 59.0(6) . . . . ?
O2 C28 C25 C15 62.4(8) . . . . ?
O2 C28 C25 C26 -171.3(6) . . . . ?
O2 C28 C25 C2 -50.9(8) . . . . ?
O1 C26 C25 C28 177.3(7) . . . . ?
O1 C26 C25 C15 -66.2(9) . . . . ?
O1 C26 C25 C2 70.3(9) . . . . ?
C27 C28 C25 C15 -125.3(5) . . . . ?
C27 C28 C25 C26 1.0(5) . . . . ?
C27 C28 C25 C2 121.3(5) . . . . ?
C27 C26 C25 C28 -0.9(4) . . . . ?
C27 C26 C25 C15 115.6(6) . . . . ?
C27 C26 C25 C2 -107.9(6) . . . . ?
C27 C29 C34 C35 3.6(9) . . . . ?
C27 C29 C34 C33 -175.8(6) . . . . ?
C28 C27 C26 O1 -177.1(8) . . . . ?
C28 C27 C26 C25 1.0(5) . . . . ?
C28 C27 C29 C30 128.7(7) . . . . ?
C28 C27 C29 C34 -49.4(10) . . . . ?
C16 C17 C18 C19 0.8(9) . . . . ?
C16 C14 C13 C12 179.0(6) . . . . ?
C17 C16 C14 C15 -106.5(7) . . . . ?
C17 C16 C14 C13 76.2(7) . . . . ?
C17 C16 C21 C20 -0.3(9) . . . . ?
C17 C16 C21 C22 -177.0(6) . . . . ?
C15 C10 C11 C12 2.8(9) . . . . ?
C15 C14 C13 C12 1.4(9) . . . . ?
C3 C10 C11 C12 -170.2(6) . . . . ?
C3 C2 C25 C28 83.6(5) . . . . ?
C3 C2 C25 C15 -39.2(5) . . . . ?
C3 C2 C25 C26 175.3(5) . . . . ?
C3 C2 C7 Fe1 -27.9(5) . . . . ?
C3 C2 C7 C6 39.7(8) . . . . ?
C3 C4 C5 Fe1 58.3(5) . . . . ?
C3 C4 C5 C6 0.2(10) . . . . ?
C10 C15 C14 C16 -175.8(6) . . . . ?
C10 C15 C14 C13 1.5(8) . . . . ?
C10 C15 C25 C28 -86.8(6) . . . . ?
C10 C15 C25 C26 173.9(6) . . . . ?
C10 C15 C25 C2 30.7(6) . . . . ?
C10 C3 C2 C25 35.9(6) . . . . ?
C10 C3 C2 C7 153.5(5) . . . . ?
C10 C3 C2 C1 -83.8(6) . . . . ?
C10 C3 C4 Fe1 -119.4(7) . . . . ?
C10 C3 C4 C5 -172.6(6) . . . . ?
C10 C3 C4 C8 2.5(11) . . . . ?
C10 C11 C12 C13 0.0(9) . . . . ?
C14 C16 C17 C18 -172.5(6) . . . . ?
C14 C16 C17 C23 6.9(9) . . . . ?
C14 C16 C21 C20 172.4(6) . . . . ?
C14 C16 C21 C22 -4.3(9) . . . . ?
C14 C15 C10 C3 170.8(5) . . . . ?
C14 C15 C10 C11 -3.6(9) . . . . ?
C14 C15 C25 C28 94.2(8) . . . . ?
C14 C15 C25 C26 -5.1(10) . . . . ?
C14 C15 C25 C2 -148.3(6) . . . . ?
C14 C13 C12 C11 -2.2(10) . . . . ?
C26 C27 C28 O2 170.0(7) . . . . ?
C26 C27 C28 C25 -1.0(5) . . . . ?
C26 C27 C29 C30 -43.2(9) . . . . ?
C26 C27 C29 C34 138.7(7) . . . . ?
C2 C3 C10 C15 -18.6(7) . . . . ?
C2 C3 C10 C11 155.1(6) . . . . ?
C2 C3 C4 Fe1 70.5(6) . . . . ?
C2 C3 C4 C5 17.3(9) . . . . ?
C2 C3 C4 C8 -167.7(6) . . . . ?
C19 C20 C21 C16 -0.8(9) . . . . ?
C19 C20 C21 C22 176.0(6) . . . . ?
C4 C3 C10 C15 170.0(6) . . . . ?
C4 C3 C10 C11 -16.3(12) . . . . ?
C4 C3 C2 C25 -151.9(6) . . . . ?
C4 C3 C2 C7 -34.4(8) . . . . ?
C4 C3 C2 C1 88.3(7) . . . . ?
C36 C35 C40 C39 4.3(9) . . . . ?
C36 C35 C40 C43 -172.9(6) . . . . ?
C36 C35 C34 C29 -97.5(8) . . . . ?
C36 C35 C34 C33 82.0(8) . . . . ?
C35 C36 C37 C38 -0.1(10) . . . . ?
C35 C40 C39 C38 -2.3(10) . . . . ?
C35 C34 C33 C32 179.5(7) . . . . ?
C20 C19 C18 C17 -1.8(9) . . . . ?
C21 C16 C17 C18 0.3(9) . . . . ?
C21 C16 C17 C23 179.6(5) . . . . ?
C21 C16 C14 C15 80.6(8) . . . . ?
C21 C16 C14 C13 -96.7(7) . . . . ?
C30 C29 C34 C35 -174.5(6) . . . . ?
C30 C29 C34 C33 6.1(9) . . . . ?
C30 C31 C32 C33 2.6(11) . . . . ?
C30 C44 C45 C46 177.9(6) . . . . ?
C30 C44 C45 C50 -2.5(9) . . . . ?
C25 C15 C10 C3 -8.3(6) . . . . ?
C25 C15 C10 C11 177.3(5) . . . . ?
C25 C15 C14 C16 3.1(10) . . . . ?
C25 C15 C14 C13 -179.6(6) . . . . ?
C25 C2 C7 Fe1 79.2(5) . . . . ?
C25 C2 C7 C6 146.7(6) . . . . ?
C40 C35 C34 C29 87.3(8) . . . . ?
C40 C35 C34 C33 -93.3(8) . . . . ?
C49 C44 C45 C46 -4.1(9) . . . . ?
C49 C44 C45 C50 175.6(6) . . . . ?
C49 C48 C47 C46 -3.6(10) . . . . ?
C49 C48 C47 C51 178.7(6) . . . . ?
C29 C27 C28 O2 -4.0(13) . . . . ?
C29 C27 C28 C25 -175.1(7) . . . . ?
C29 C27 C26 O1 -2.7(13) . . . . ?
C29 C27 C26 C25 175.3(6) . . . . ?
C29 C30 C31 C32 2.5(10) . . . . ?
C29 C30 C44 C49 107.0(7) . . . . ?
C29 C30 C44 C45 -75.0(8) . . . . ?
C29 C34 C33 C32 -1.1(11) . . . . ?
C31 C30 C29 C27 175.1(6) . . . . ?
C31 C30 C29 C34 -6.8(9) . . . . ?
C31 C30 C44 C49 -78.8(8) . . . . ?
C31 C30 C44 C45 99.1(7) . . . . ?
C34 C35 C40 C39 179.6(6) . . . . ?
C34 C35 C40 C43 2.4(9) . . . . ?
C34 C33 C32 C31 -3.3(11) . . . . ?
C44 C30 C29 C27 -10.8(9) . . . . ?
C44 C30 C29 C34 167.3(6) . . . . ?
C44 C30 C31 C32 -171.8(6) . . . . ?
C44 C49 C48 C47 -1.1(10) . . . . ?
C44 C45 C46 C47 -0.8(10) . . . . ?
C18 C19 C20 C21 1.8(10) . . . . ?
C39 C38 C37 C36 2.1(10) . . . . ?
C7 C2 C25 C28 -27.3(7) . . . . ?
C7 C2 C25 C15 -150.1(5) . . . . ?
C7 C2 C25 C26 64.5(7) . . . . ?
C7 C6 C5 Fe1 -54.4(6) . . . . ?
C7 C6 C5 C4 4.6(10) . . . . ?
C1 C2 C25 C28 -156.0(5) . . . . ?
C1 C2 C25 C15 81.2(6) . . . . ?
C1 C2 C25 C26 -64.2(7) . . . . ?
C1 C2 C7 Fe1 -151.7(4) . . . . ?
C1 C2 C7 C6 -84.1(7) . . . . ?
C23 C17 C18 C19 -178.6(6) . . . . ?
C48 C49 C44 C30 -177.0(6) . . . . ?
C48 C49 C44 C45 5.0(9) . . . . ?
C37 C36 C35 C40 -3.2(9) . . . . ?
C37 C36 C35 C34 -178.5(6) . . . . ?
C37 C38 C39 C40 -0.9(10) . . . . ?
C45 C46 C47 C48 4.6(10) . . . . ?
C45 C46 C47 C51 -177.8(6) . . . . ?
C5 C6 C7 Fe1 52.1(6) . . . . ?
C5 C6 C7 C2 -27.8(9) . . . . ?
C24 C19 C20 C21 -177.4(6) . . . . ?
C24 C19 C18 C17 177.4(6) . . . . ?
C52 C49 C44 C30 4.3(9) . . . . ?
C52 C49 C44 C45 -173.6(6) . . . . ?
C52 C49 C48 C47 177.6(6) . . . . ?
C8 C4 C5 Fe1 -117.1(6) . . . . ?
C8 C4 C5 C6 -175.2(6) . . . . ?
C41 C36 C35 C40 177.6(6) . . . . ?
C41 C36 C35 C34 2.3(9) . . . . ?
C41 C36 C37 C38 179.1(6) . . . . ?
C50 C45 C46 C47 179.5(6) . . . . ?
C42 C38 C39 C40 179.3(6) . . . . ?
C42 C38 C37 C36 -178.0(6) . . . . ?
C43 C40 C39 C38 174.8(6) . . . . ?
C9 C6 C7 Fe1 -123.4(7) . . . . ?
C9 C6 C7 C2 156.7(6) . . . . ?
C9 C6 C5 Fe1 121.2(6) . . . . ?
C9 C6 C5 C4 -179.9(6) . . . . ?
